data_2212845
loop_
_publ_author_name
'Jun Zhai'
'Han-Dong Yin'
'Feng Li'
'Shao-Wen chen'
'Da-Qi Wang'

_publ_section_title
;
 Bis(<i>N</i>,<i>N</i>-dibenzylthiocarbamoyl) disulfide
;
_journal_coeditor_code CV2217
_journal_issue 4
_journal_name_full 'Acta Crystallographica Section E'
_journal_page_first o1969
_journal_page_last o1970
_journal_paper_doi 10.1107/S1600536807013293
_journal_volume 63
_journal_year 2007
_chemical_formula_iupac 'C30 H28 N2 S4'
_chemical_formula_moiety 'C30 H28 N2 S4'
_chemical_formula_sum 'C30 H28 N2 S4'
_chemical_formula_weight 544.78
_chemical_name_systematic
;
Bis(N,N-dibenzylthiocarbamoyl) disulfide
;
_space_group_IT_number 15
_symmetry_cell_setting monoclinic
_symmetry_space_group_name_Hall '-C 2yc'
_symmetry_space_group_name_H-M 'C 1 2/c 1'
_atom_sites_solution_hydrogens geom
_atom_sites_solution_primary direct
_atom_sites_solution_secondary difmap
_audit_creation_method SHELXL-97
_cell_angle_alpha 90.00
_cell_angle_beta 115.860(2)
_cell_angle_gamma 90.00
_cell_formula_units_Z 8
_cell_length_a 19.546(3)
_cell_length_b 14.325(2)
_cell_length_c 21.958(3)
_cell_measurement_reflns_used 3315
_cell_measurement_temperature 298(2)
_cell_measurement_theta_max 24.034
_cell_measurement_theta_min 2.316
_cell_volume 5532.5(14)
_computing_cell_refinement SMART
_computing_data_collection 'SMART (Siemens, 1996)'
_computing_data_reduction 'SAINT (Siemens, 1996)'
_computing_molecular_graphics 'SHELXTL (Sheldrick, 1997b)'
_computing_publication_material SHELXTL
_computing_structure_refinement 'SHELXL97 (Sheldrick, 1997a)'
_computing_structure_solution 'SHELXS97 (Sheldrick, 1997a)'
_diffrn_ambient_temperature 298(2)
_diffrn_measured_fraction_theta_full 0.988
_diffrn_measured_fraction_theta_max 0.988
_diffrn_measurement_device_type 'Siemens SMART CCD area-detector'
_diffrn_measurement_method '\f and \w'
_diffrn_radiation_monochromator graphite
_diffrn_radiation_source 'fine-focus sealed tube'
_diffrn_radiation_type MoK\a
_diffrn_radiation_wavelength 0.71073
_diffrn_reflns_av_R_equivalents 0.0386
_diffrn_reflns_av_sigmaI/netI 0.0494
_diffrn_reflns_limit_h_max 16
_diffrn_reflns_limit_h_min -23
_diffrn_reflns_limit_k_max 16
_diffrn_reflns_limit_k_min -17
_diffrn_reflns_limit_l_max 26
_diffrn_reflns_limit_l_min -25
_diffrn_reflns_number 13988
_diffrn_reflns_theta_full 25.01
_diffrn_reflns_theta_max 25.01
_diffrn_reflns_theta_min 1.83
_diffrn_standards_decay_% 0
_diffrn_standards_interval_count 0
_diffrn_standards_number 0
_exptl_absorpt_coefficient_mu 0.366
_exptl_absorpt_correction_T_max 0.9338
_exptl_absorpt_correction_T_min 0.8527
_exptl_absorpt_correction_type multi-scan
_exptl_absorpt_process_details '(SADABS; Sheldrick, 1996)'
_exptl_crystal_colour orange-yellow
_exptl_crystal_density_diffrn 1.308
_exptl_crystal_density_method 'not measured'
_exptl_crystal_description prism
_exptl_crystal_F_000 2288
_exptl_crystal_size_max 0.45
_exptl_crystal_size_mid 0.32
_exptl_crystal_size_min 0.19
_refine_diff_density_max 0.232
_refine_diff_density_min -0.220
_refine_ls_extinction_method none
_refine_ls_goodness_of_fit_ref 1.048
_refine_ls_hydrogen_treatment constr
_refine_ls_matrix_type full
_refine_ls_number_parameters 325
_refine_ls_number_reflns 4813
_refine_ls_number_restraints 0
_refine_ls_restrained_S_all 1.048
_refine_ls_R_factor_all 0.0880
_refine_ls_R_factor_gt 0.0408
_refine_ls_shift/su_max 0.000
_refine_ls_shift/su_mean 0.000
_refine_ls_structure_factor_coef Fsqd
_refine_ls_weighting_details 'calc w=1/[\s^2^(Fo^2^)+(0.0335P)^2^+5.4893P] where P=(Fo^2^+2Fc^2^)/3'
_refine_ls_weighting_scheme calc
_refine_ls_wR_factor_gt 0.0813
_refine_ls_wR_factor_ref 0.1070
_reflns_number_gt 2929
_reflns_number_total 4813
_reflns_threshold_expression I>2\s(I)
_cod_data_source_file cv2217.cif
_cod_data_source_block I
_cod_depositor_comments
;
The following automatic conversions were performed:
'_symmetry_cell_setting' value 'Monoclinic' changed to 'monoclinic'
according to '/home/saulius/struct/CIF-dictionaries/cif_core.dic'
dictionary named 'cif_core.dic' version 2.4.1 from 2010-06-29.

Automatic conversion script
Id: cif_fix_enum 1527 2010-12-29 10:47:43Z saulius 

The following automatic conversions were performed:

'_symmetry_cell_setting' value 'Monoclinic' changed to 'monoclinic'
according to /home/saulius/struct/CIF-dictionaries/cif_core.dic
dictionary named 'cif_core.dic' version 2.4.1 from 2010-06-29.

Automatic conversion script
Id: cif_fix_values 1715 2011-07-08 13:25:40Z adriana 
;
_cod_original_cell_volume 5532.5(13)
_cod_original_sg_symbol_H-M 'C 2/c'
_cod_database_code 2212845
_cod_database_fobs_code 2212845

loop_
_symmetry_equiv_pos_as_xyz
'x, y, z'
'-x, y, -z+1/2'
'x+1/2, y+1/2, z'
'-x+1/2, y+1/2, -z+1/2'
'-x, -y, -z'
'x, -y, z-1/2'
'-x+1/2, -y+1/2, -z'
'x+1/2, -y+1/2, z-1/2'

loop_
_atom_site_type_symbol
_atom_site_label
_atom_site_fract_x
_atom_site_fract_y
_atom_site_fract_z
_atom_site_U_iso_or_equiv
_atom_site_adp_type
_atom_site_calc_flag
_atom_site_refinement_flags
_atom_site_occupancy
N N1 0.21398(13) 0.51242(18) 0.07818(12) 0.0476(6) Uani d . 1
N N2 0.27119(14) 0.09596(18) 0.14889(13) 0.0505(7) Uani d . 1
S S1 0.20674(5) 0.34265(6) 0.03094(4) 0.0573(3) Uani d . 1
S S2 0.17645(5) 0.39405(6) 0.15128(4) 0.0541(2) Uani d . 1
S S3 0.18381(5) 0.21972(6) 0.06016(4) 0.0556(2) Uani d . 1
S S4 0.35179(5) 0.24680(7) 0.15163(5) 0.0641(3) Uani d . 1
C C1 0.19899(16) 0.4248(2) 0.09056(15) 0.0455(8) Uani d . 1
C C2 0.22290(18) 0.5411(2) 0.01729(16) 0.0574(9) Uani d . 1
H H2A 0.1938 0.5976 -0.0007 0.069 Uiso calc R 1
H H2B 0.2014 0.4928 -0.0168 0.069 Uiso calc R 1
C C3 0.30436(18) 0.5585(2) 0.02933(15) 0.0483(8) Uani d . 1
C C4 0.36207(18) 0.4968(3) 0.06522(16) 0.0611(9) Uani d . 1
H H4 0.3523 0.4450 0.0857 0.073 Uiso calc R 1
C C5 0.4342(2) 0.5116(3) 0.07087(19) 0.0744(11) Uani d . 1
H H5 0.4731 0.4701 0.0955 0.089 Uiso calc R 1
C C6 0.4491(2) 0.5873(3) 0.0403(2) 0.0787(12) Uani d . 1
H H6 0.4977 0.5968 0.0437 0.094 Uiso calc R 1
C C7 0.3922(2) 0.6485(3) 0.0049(2) 0.0783(12) Uani d . 1
H H7 0.4022 0.6999 -0.0158 0.094 Uiso calc R 1
C C8 0.3201(2) 0.6349(2) -0.00042(17) 0.0599(9) Uani d . 1
H H8 0.2818 0.6776 -0.0242 0.072 Uiso calc R 1
C C9 0.21621(17) 0.5881(2) 0.12350(16) 0.0508(8) Uani d . 1
H H9A 0.2499 0.6365 0.1215 0.061 Uiso calc R 1
H H9B 0.2378 0.5643 0.1695 0.061 Uiso calc R 1
C C10 0.13988(17) 0.63121(19) 0.10784(15) 0.0439(7) Uani d . 1
C C11 0.07478(17) 0.6101(2) 0.05038(16) 0.0501(8) Uani d . 1
H H11 0.0771 0.5669 0.0197 0.060 Uiso calc R 1
C C12 0.00642(18) 0.6518(2) 0.03766(17) 0.0569(9) Uani d . 1
H H12 -0.0366 0.6377 -0.0018 0.068 Uiso calc R 1
C C13 0.0015(2) 0.7143(2) 0.08303(19) 0.0628(9) Uani d . 1
H H13 -0.0446 0.7425 0.0745 0.075 Uiso calc R 1
C C14 0.0655(2) 0.7346(2) 0.14119(19) 0.0652(10) Uani d . 1
H H14 0.0624 0.7757 0.1727 0.078 Uiso calc R 1
C C15 0.13447(19) 0.6942(2) 0.15316(16) 0.0557(9) Uani d . 1
H H15 0.1777 0.7097 0.1922 0.067 Uiso calc R 1
C C16 0.27573(17) 0.1812(2) 0.12609(15) 0.0490(8) Uani d . 1
C C17 0.33825(18) 0.0514(2) 0.20365(16) 0.0555(9) Uani d . 1
H H17A 0.3220 0.0184 0.2337 0.067 Uiso calc R 1
H H17B 0.3738 0.0996 0.2298 0.067 Uiso calc R 1
C C18 0.37838(18) -0.0163(2) 0.17723(15) 0.0525(8) Uani d . 1
C C19 0.43401(18) 0.0141(3) 0.15949(17) 0.0626(9) Uani d . 1
H H19 0.4455 0.0774 0.1623 0.075 Uiso calc R 1
C C20 0.4730(2) -0.0470(3) 0.13763(19) 0.0743(11) Uani d . 1
H H20 0.5111 -0.0250 0.1268 0.089 Uiso calc R 1
C C21 0.4559(2) -0.1400(3) 0.13184(18) 0.0790(12) Uani d . 1
H H21 0.4820 -0.1813 0.1169 0.095 Uiso calc R 1
C C22 0.4002(2) -0.1718(3) 0.14810(19) 0.0797(12) Uani d . 1
H H22 0.3877 -0.2349 0.1433 0.096 Uiso calc R 1
C C23 0.3618(2) -0.1108(3) 0.17174(18) 0.0704(10) Uani d . 1
H H23 0.3249 -0.1335 0.1839 0.084 Uiso calc R 1
C C24 0.19998(19) 0.0420(2) 0.12655(17) 0.0591(9) Uani d . 1
H H24A 0.2108 -0.0233 0.1228 0.071 Uiso calc R 1
H H24B 0.1645 0.0634 0.0820 0.071 Uiso calc R 1
C C25 0.16274(17) 0.0505(2) 0.17425(16) 0.0537(8) Uani d . 1
C C26 0.1493(2) -0.0272(3) 0.20416(19) 0.0708(10) Uani d . 1
H H26 0.1638 -0.0857 0.1955 0.085 Uiso calc R 1
C C27 0.1144(2) -0.0196(3) 0.2470(2) 0.0833(12) Uani d . 1
H H27 0.1059 -0.0726 0.2673 0.100 Uiso calc R 1
C C28 0.0925(2) 0.0658(4) 0.2593(2) 0.0799(12) Uani d . 1
H H28 0.0689 0.0710 0.2879 0.096 Uiso calc R 1
C C29 0.1048(2) 0.1438(3) 0.22995(18) 0.0730(11) Uani d . 1
H H29 0.0892 0.2018 0.2382 0.088 Uiso calc R 1
C C30 0.14035(19) 0.1364(2) 0.18802(17) 0.0627(9) Uani d . 1
H H30 0.1494 0.1900 0.1687 0.075 Uiso calc R 1

loop_
_atom_site_aniso_label
_atom_site_aniso_U_11
_atom_site_aniso_U_22
_atom_site_aniso_U_33
_atom_site_aniso_U_12
_atom_site_aniso_U_13
_atom_site_aniso_U_23
N1 0.0405(15) 0.0608(17) 0.0487(16) 0.0075(13) 0.0262(13) 0.0068(13)
N2 0.0494(17) 0.0559(17) 0.0484(16) 0.0078(15) 0.0236(14) -0.0032(14)
S1 0.0624(6) 0.0716(6) 0.0494(5) 0.0118(5) 0.0350(5) 0.0003(4)
S2 0.0643(6) 0.0594(5) 0.0532(5) 0.0026(4) 0.0392(5) -0.0001(4)
S3 0.0495(5) 0.0642(5) 0.0528(5) 0.0084(4) 0.0220(4) -0.0062(4)
S4 0.0520(5) 0.0709(6) 0.0696(6) 0.0017(5) 0.0267(5) -0.0022(5)
C1 0.0348(17) 0.057(2) 0.0461(18) 0.0074(15) 0.0193(15) 0.0004(15)
C2 0.049(2) 0.076(2) 0.050(2) 0.0095(18) 0.0239(17) 0.0191(17)
C3 0.0467(19) 0.063(2) 0.0393(18) -0.0014(17) 0.0223(16) 0.0012(16)
C4 0.048(2) 0.081(3) 0.053(2) 0.002(2) 0.0206(18) 0.0155(19)
C5 0.047(2) 0.108(3) 0.069(3) 0.011(2) 0.026(2) 0.010(2)
C6 0.056(3) 0.107(3) 0.082(3) -0.022(3) 0.039(2) -0.011(3)
C7 0.084(3) 0.071(3) 0.097(3) -0.023(2) 0.054(3) -0.002(2)
C8 0.065(2) 0.054(2) 0.066(2) 0.0006(18) 0.034(2) 0.0032(18)
C9 0.0462(19) 0.0506(19) 0.058(2) -0.0005(16) 0.0246(17) 0.0029(16)
C10 0.0424(18) 0.0421(17) 0.0486(19) 0.0005(15) 0.0213(16) 0.0102(15)
C11 0.044(2) 0.052(2) 0.056(2) 0.0044(16) 0.0234(17) -0.0017(16)
C12 0.042(2) 0.062(2) 0.063(2) -0.0001(18) 0.0199(17) 0.0024(18)
C13 0.050(2) 0.065(2) 0.079(3) 0.0112(19) 0.033(2) 0.005(2)
C14 0.075(3) 0.061(2) 0.073(3) 0.010(2) 0.045(2) -0.0046(19)
C15 0.054(2) 0.061(2) 0.049(2) -0.0004(18) 0.0192(17) -0.0015(17)
C16 0.0483(19) 0.059(2) 0.0450(18) 0.0104(17) 0.0256(16) -0.0085(16)
C17 0.057(2) 0.066(2) 0.0463(19) 0.0087(18) 0.0258(17) 0.0028(17)
C18 0.053(2) 0.060(2) 0.0413(18) 0.0143(18) 0.0181(16) 0.0072(16)
C19 0.049(2) 0.072(2) 0.066(2) 0.0092(19) 0.0246(19) 0.0040(19)
C20 0.058(2) 0.095(3) 0.076(3) 0.020(2) 0.035(2) 0.008(2)
C21 0.085(3) 0.094(3) 0.065(3) 0.045(3) 0.040(2) 0.016(2)
C22 0.108(3) 0.057(2) 0.078(3) 0.026(2) 0.043(3) 0.011(2)
C23 0.081(3) 0.068(3) 0.073(3) 0.016(2) 0.044(2) 0.016(2)
C24 0.062(2) 0.053(2) 0.066(2) 0.0022(18) 0.032(2) -0.0114(17)
C25 0.0430(19) 0.056(2) 0.058(2) -0.0030(17) 0.0179(17) -0.0062(17)
C26 0.056(2) 0.062(2) 0.084(3) -0.0081(19) 0.022(2) 0.003(2)
C27 0.063(3) 0.099(3) 0.083(3) -0.019(3) 0.028(2) 0.019(3)
C28 0.042(2) 0.130(4) 0.068(3) 0.001(2) 0.024(2) 0.010(3)
C29 0.066(3) 0.099(3) 0.062(2) 0.015(2) 0.036(2) 0.003(2)
C30 0.067(2) 0.067(2) 0.063(2) 0.0049(19) 0.037(2) 0.0004(18)

loop_
_atom_type_symbol
_atom_type_description
_atom_type_scat_dispersion_real
_atom_type_scat_dispersion_imag
_atom_type_scat_source
C C 0.0033 0.0016 'International Tables Vol C Tables 4.2.6.8 and 6.1.1.4'
H H 0.0000 0.0000 'International Tables Vol C Tables 4.2.6.8 and 6.1.1.4'
N N 0.0061 0.0033 'International Tables Vol C Tables 4.2.6.8 and 6.1.1.4'
S S 0.1246 0.1234 'International Tables Vol C Tables 4.2.6.8 and 6.1.1.4'

loop_
_geom_angle_atom_site_label_1
_geom_angle_atom_site_label_2
_geom_angle_atom_site_label_3
_geom_angle
C1 N1 C9 120.0(2)
C1 N1 C2 124.3(3)
C9 N1 C2 115.5(3)
C16 N2 C24 124.1(3)
C16 N2 C17 121.1(3)
C24 N2 C17 114.6(3)
C1 S1 S3 103.86(11)
C16 S3 S1 103.89(12)
N1 C1 S2 125.2(2)
N1 C1 S1 111.4(2)
S2 C1 S1 123.40(19)
N1 C2 C3 114.6(3)
N1 C2 H2A 108.6
C3 C2 H2A 108.6
N1 C2 H2B 108.6
C3 C2 H2B 108.6
H2A C2 H2B 107.6
C8 C3 C4 119.0(3)
C8 C3 C2 118.9(3)
C4 C3 C2 122.0(3)
C5 C4 C3 120.2(3)
C5 C4 H4 119.9
C3 C4 H4 119.9
C6 C5 C4 120.3(4)
C6 C5 H5 119.8
C4 C5 H5 119.8
C7 C6 C5 119.5(3)
C7 C6 H6 120.2
C5 C6 H6 120.2
C6 C7 C8 120.6(4)
C6 C7 H7 119.7
C8 C7 H7 119.7
C7 C8 C3 120.3(3)
C7 C8 H8 119.9
C3 C8 H8 119.9
N1 C9 C10 114.6(3)
N1 C9 H9A 108.6
C10 C9 H9A 108.6
N1 C9 H9B 108.6
C10 C9 H9B 108.6
H9A C9 H9B 107.6
C11 C10 C15 118.2(3)
C11 C10 C9 123.0(3)
C15 C10 C9 118.8(3)
C12 C11 C10 121.1(3)
C12 C11 H11 119.5
C10 C11 H11 119.5
C13 C12 C11 120.3(3)
C13 C12 H12 119.9
C11 C12 H12 119.9
C12 C13 C14 119.3(3)
C12 C13 H13 120.3
C14 C13 H13 120.3
C13 C14 C15 120.3(3)
C13 C14 H14 119.9
C15 C14 H14 119.9
C10 C15 C14 120.7(3)
C10 C15 H15 119.6
C14 C15 H15 119.6
N2 C16 S4 126.5(3)
N2 C16 S3 111.6(2)
S4 C16 S3 121.9(2)
N2 C17 C18 112.8(2)
N2 C17 H17A 109.0
C18 C17 H17A 109.0
N2 C17 H17B 109.0
C18 C17 H17B 109.0
H17A C17 H17B 107.8
C19 C18 C23 118.0(3)
C19 C18 C17 120.7(3)
C23 C18 C17 121.3(3)
C18 C19 C20 121.5(3)
C18 C19 H19 119.3
C20 C19 H19 119.3
C21 C20 C19 120.2(4)
C21 C20 H20 119.9
C19 C20 H20 119.9
C22 C21 C20 119.6(4)
C22 C21 H21 120.2
C20 C21 H21 120.2
C21 C22 C23 120.6(4)
C21 C22 H22 119.7
C23 C22 H22 119.7
C18 C23 C22 120.2(3)
C18 C23 H23 119.9
C22 C23 H23 119.9
N2 C24 C25 113.2(2)
N2 C24 H24A 108.9
C25 C24 H24A 108.9
N2 C24 H24B 108.9
C25 C24 H24B 108.9
H24A C24 H24B 107.7
C26 C25 C30 118.2(3)
C26 C25 C24 120.9(3)
C30 C25 C24 121.0(3)
C25 C26 C27 120.9(4)
C25 C26 H26 119.6
C27 C26 H26 119.6
C28 C27 C26 119.7(4)
C28 C27 H27 120.2
C26 C27 H27 120.2
C27 C28 C29 120.6(4)
C27 C28 H28 119.7
C29 C28 H28 119.7
C28 C29 C30 119.8(4)
C28 C29 H29 120.1
C30 C29 H29 120.1
C29 C30 C25 120.9(3)
C29 C30 H30 119.5
C25 C30 H30 119.5

loop_
_geom_bond_atom_site_label_1
_geom_bond_atom_site_label_2
_geom_bond_distance
N1 C1 1.344(4)
N1 C9 1.459(4)
N1 C2 1.480(4)
N2 C16 1.337(4)
N2 C24 1.477(4)
N2 C17 1.482(4)
S1 C1 1.815(3)
S1 S3 1.9910(13)
S2 C1 1.636(3)
S3 C16 1.833(3)
S4 C16 1.637(3)
C2 C3 1.517(4)
C2 H2A 0.9700
C2 H2B 0.9700
C3 C8 1.377(4)
C3 C4 1.378(4)
C4 C5 1.377(4)
C4 H4 0.9300
C5 C6 1.371(5)
C5 H5 0.9300
C6 C7 1.362(5)
C6 H6 0.9300
C7 C8 1.376(5)
C7 H7 0.9300
C8 H8 0.9300
C9 C10 1.509(4)
C9 H9A 0.9700
C9 H9B 0.9700
C10 C11 1.379(4)
C10 C15 1.381(4)
C11 C12 1.377(4)
C11 H11 0.9300
C12 C13 1.373(4)
C12 H12 0.9300
C13 C14 1.373(5)
C13 H13 0.9300
C14 C15 1.383(4)
C14 H14 0.9300
C15 H15 0.9300
C17 C18 1.514(4)
C17 H17A 0.9700
C17 H17B 0.9700
C18 C19 1.376(4)
C18 C23 1.384(4)
C19 C20 1.378(5)
C19 H19 0.9300
C20 C21 1.365(5)
C20 H20 0.9300
C21 C22 1.364(5)
C21 H21 0.9300
C22 C23 1.392(5)
C22 H22 0.9300
C23 H23 0.9300
C24 C25 1.519(4)
C24 H24A 0.9700
C24 H24B 0.9700
C25 C26 1.375(4)
C25 C30 1.383(4)
C26 C27 1.388(5)
C26 H26 0.9300
C27 C28 1.361(5)
C27 H27 0.9300
C28 C29 1.361(5)
C28 H28 0.9300
C29 C30 1.379(4)
C29 H29 0.9300
C30 H30 0.9300

loop_
_geom_torsion_atom_site_label_1
_geom_torsion_atom_site_label_2
_geom_torsion_atom_site_label_3
_geom_torsion_atom_site_label_4
_geom_torsion
N1 C1 S1 S3 179.22(19)
C1 S1 S3 C16 -85.71(13)

loop_
_cod_related_entry_id
_cod_related_entry_database
_cod_related_entry_code
1 ChemSpider 315326
